data_4036877
loop_
_publ_author_name
'Tanimoto, Hiroki'
'Shitaoka, Takashi'
'Yokoyama, Keiichi'
'Morimoto, Tsumoru'
'Nishiyama, Yasuhiro'
'Kakiuchi, Kiyomi'

_publ_section_title
;
 Formal [3+2] Cycloaddition of Nitrosoallenes with Carbonyl and Nitrile
 Compounds to Form Functional Cyclic Nitrones.
;
_journal_issue 19
_journal_name_full 'The Journal of organic chemistry'
_journal_page_first 8722
_journal_page_last 8735
_journal_paper_doi 10.1021/acs.joc.6b00758
_journal_volume 81
_journal_year 2016
_chemical_absolute_configuration 'CHOOSE rm ad rmad syn or unk'
_chemical_formula_moiety 'C25 H27 N O5'
_chemical_formula_sum 'C25 H27 N O5'
_chemical_formula_weight 421.49
_space_group_crystal_system orthorhombic
_space_group_IT_number 29
_space_group_name_Hall 'P 2c -2ac'
_space_group_name_H-M_alt 'P c a 21'
_atom_sites_solution_hydrogens geom
_atom_sites_solution_primary direct
_atom_sites_solution_secondary difmap
_cell_angle_alpha 90.0000
_cell_angle_beta 90.0000
_cell_angle_gamma 90.0000
_cell_formula_units_Z 4
_cell_length_a 22.5932(4)
_cell_length_b 9.89595(19)
_cell_length_c 9.79336(18)
_cell_measurement_reflns_used 31330
_cell_measurement_temperature 123
_cell_measurement_theta_max 27.51
_cell_measurement_theta_min 3.06
_cell_volume 2189.61(7)
_computing_cell_refinement 'RAPID AUTO'
_computing_data_collection 'RAPID AUTO (Rigaku, ????)'
_computing_data_reduction 'RAPID AUTO'
_computing_molecular_graphics 'CrystalStructure 4.1'
_computing_publication_material 'CrystalStructure 4.1 (Rigaku, 2014)'
_computing_structure_refinement 'SHELXL2013 (Sheldrick, 2008)'
_computing_structure_solution 'SIR2011 (Burla, et al., 2012)'
_diffrn_ambient_temperature 123
_diffrn_detector_area_resol_mean 10.000
_diffrn_measured_fraction_theta_full 0.998
_diffrn_measured_fraction_theta_max 0.998
_diffrn_measurement_device_type 'Rigaku R-AXIS RAPID'
_diffrn_measurement_method \w
_diffrn_radiation_type 'Mo K\a'
_diffrn_radiation_wavelength 0.71075
_diffrn_reflns_av_R_equivalents 0.0294
_diffrn_reflns_Laue_measured_fraction_full 0.998
_diffrn_reflns_Laue_measured_fraction_max 0.998
_diffrn_reflns_limit_h_max 29
_diffrn_reflns_limit_h_min -29
_diffrn_reflns_limit_k_max 12
_diffrn_reflns_limit_k_min -12
_diffrn_reflns_limit_l_max 12
_diffrn_reflns_limit_l_min -12
_diffrn_reflns_number 36450
_diffrn_reflns_point_group_measured_fraction_full 0.993
_diffrn_reflns_point_group_measured_fraction_max 0.989
_diffrn_reflns_theta_full 25.242
_diffrn_reflns_theta_max 27.484
_diffrn_reflns_theta_min 3.062
_diffrn_standards_number 0
_exptl_absorpt_coefficient_mu 0.089
_exptl_absorpt_correction_T_max 0.996
_exptl_absorpt_correction_T_min 0.842
_exptl_absorpt_correction_type multi-scan
_exptl_absorpt_process_details 'ABSCOR (Rigaku, 1995)'
_exptl_crystal_colour colorless
_exptl_crystal_density_diffrn 1.278
_exptl_crystal_density_method 'not measured'
_exptl_crystal_description prism
_exptl_crystal_F_000 896.00
_exptl_crystal_size_max 0.150
_exptl_crystal_size_mid 0.100
_exptl_crystal_size_min 0.050
_refine_diff_density_max 0.32
_refine_diff_density_min -0.19
_refine_ls_abs_structure_details
;
 Flack x determined using 2036 quotients [(I+)-(I-)]/[(I+)+(I-)]
 (Parsons and Flack (2004), Acta Cryst. A60, s61).
;
_refine_ls_abs_structure_Flack 0.01(16)
_refine_ls_extinction_method none
_refine_ls_goodness_of_fit_ref 1.076
_refine_ls_hydrogen_treatment constr
_refine_ls_number_parameters 283
_refine_ls_number_reflns 4959
_refine_ls_number_restraints 1
_refine_ls_R_factor_all 0.0323
_refine_ls_R_factor_gt 0.0295
_refine_ls_shift/su_max 0.000
_refine_ls_structure_factor_coef Fsqd
_refine_ls_weighting_details 'w = 1/[\s^2^(Fo^2^)+(0.0398P)^2^+0.4038P] where P=(Fo^2^+2Fc^2^)/3'
_refine_ls_weighting_scheme calc
_refine_ls_wR_factor_gt 0.0721
_refine_ls_wR_factor_ref 0.0737
_reflns_number_gt 4677
_reflns_number_total 4959
_reflns_threshold_expression F^2^>2.0\s(F^2^)
_cod_data_source_file jo6b00758_si_002.cif
_cod_data_source_block TS_02_103
_cod_database_code 4036877
_shelxl_res_file
;
TITL TS_02_103
CELL  0.71075 22.59316 9.89595 9.79336 90.00000 90.00000 90.00000
ZERR  4 0.00042 0.00019 0.00018 0.00000 0.00000 0.00000
LATT -1
SYMM .50-X,    +Y, .50+Z
SYMM .50+X,    -Y,    +Z
SYMM    -X,    -Y, .50+Z
SFAC C H N O
UNIT 100 108 4 20
L.S. 5
FMAP 2
PLAN -20
WPDB -2
HTAB
BOND $H
CONF
LIST 4
TEMP -150.0
ACTA
SIZE 0.150 0.100 0.050
WGHT    0.039800    0.403800
FVAR       0.69659
O1    4    0.785007    0.640311    0.511796    11.00000    0.01988    0.02458 =
         0.02565   -0.00006   -0.00751   -0.00676
O2    4    0.905104    0.732477    0.881134    11.00000    0.02238    0.02165 =
         0.01334    0.00217   -0.00127    0.00042
O3    4    0.878367    0.793085    0.407848    11.00000    0.01560    0.02148 =
         0.01104    0.00142   -0.00031    0.00383
O4    4    0.785898    0.876593    0.322428    11.00000    0.01246    0.02830 =
         0.01493    0.00189   -0.00118    0.00148
O5    4    0.719355    0.961838    0.461458    11.00000    0.01535    0.03176 =
         0.02546    0.00745    0.00147    0.00609
N1    3    0.824106    0.689333    0.589460    11.00000    0.01203    0.01536 =
         0.01917   -0.00009   -0.00035   -0.00093
C1    1    0.859814    0.812781    0.540443    11.00000    0.01294    0.01462 =
         0.01283   -0.00012    0.00084    0.00016
C2    1    0.835708    0.655608    0.716413    11.00000    0.01473    0.01614 =
         0.01827    0.00053    0.00236    0.00190
C3    1    0.885451    0.735159    0.765750    11.00000    0.01479    0.01393 =
         0.01504    0.00092    0.00257    0.00299
C4    1    0.912343    0.812594    0.643621    11.00000    0.01238    0.01437 =
         0.01319    0.00100   -0.00009    0.00034
C5    1    0.847850    0.852015    0.292976    11.00000    0.01323    0.02189 =
         0.01349    0.00224   -0.00054    0.00184
C6    1    0.769508    0.926060    0.444910    11.00000    0.01680    0.01767 =
         0.01843    0.00513    0.00095    0.00102
C7    1    0.817294    0.932867    0.552922    11.00000    0.01381    0.01688 =
         0.01564   -0.00015    0.00093    0.00304
AFIX  23
H7A   2    0.798828    0.932444    0.644595    11.00000   -1.20000
H7B   2    0.839707    1.018248    0.542819    11.00000   -1.20000
AFIX   0
C8    1    0.877260    0.983472    0.251684    11.00000    0.01953    0.02245 =
         0.02076    0.00467    0.00342    0.00006
AFIX 137
H8A   2    0.856958    1.021038    0.171815    11.00000   -1.20000
H8B   2    0.918850    0.966469    0.229046    11.00000   -1.20000
H8C   2    0.874987    1.047905    0.327494    11.00000   -1.20000
AFIX   0
C9    1    0.849547    0.746603    0.183082    11.00000    0.02224    0.02773 =
         0.01448   -0.00256   -0.00222   -0.00065
AFIX 137
H9A   2    0.890769    0.727816    0.158403    11.00000   -1.20000
H9B   2    0.828160    0.779512    0.102625    11.00000   -1.20000
H9C   2    0.830820    0.663581    0.216389    11.00000   -1.20000
AFIX   0
C10   1    0.802599    0.550804    0.792436    11.00000    0.01687    0.01744 =
         0.02353    0.00386    0.00307   -0.00133
AFIX  23
H10A  2    0.759943    0.559542    0.771057    11.00000   -1.20000
H10B  2    0.807609    0.566668    0.891574    11.00000   -1.20000
AFIX   0
C11   1    0.822668    0.407051    0.758870    11.00000    0.02582    0.01863 =
         0.05057    0.00477    0.00779    0.00079
AFIX  23
H11A  2    0.813377    0.386907    0.662199    11.00000   -1.20000
H11B  2    0.866094    0.400474    0.770621    11.00000   -1.20000
AFIX   0
C12   1    0.792452    0.302710    0.850393    11.00000    0.03521    0.02506 =
         0.08730    0.02074    0.00838   -0.00096
AFIX  23
H12A  2    0.808734    0.212347    0.828700    11.00000   -1.20000
H12B  2    0.802552    0.322968    0.946607    11.00000   -1.20000
AFIX   0
C13   1    0.726510    0.297162    0.837308    11.00000    0.03723    0.03767 =
         0.08750    0.01169    0.00313   -0.01307
AFIX 137
H13A  2    0.709640    0.384990    0.862262    11.00000   -1.20000
H13B  2    0.710841    0.227280    0.898306    11.00000   -1.20000
H13C  2    0.715860    0.275582    0.742785    11.00000   -1.20000
AFIX   0
C14   1    0.964402    0.718889    0.603814    11.00000    0.01471    0.01462 =
         0.01377    0.00281    0.00255    0.00093
C15   1    0.959725    0.609439    0.514619    11.00000    0.02005    0.01549 =
         0.01931    0.00158   -0.00132    0.00079
AFIX  43
H15   2    0.923246    0.591852    0.469770    11.00000   -1.20000
AFIX   0
C16   1    1.008287    0.525782    0.490976    11.00000    0.02546    0.01463 =
         0.02138    0.00106    0.00448    0.00426
AFIX  43
H16   2    1.004960    0.453228    0.427920    11.00000   -1.20000
AFIX   0
C17   1    1.061297    0.547272    0.558369    11.00000    0.02047    0.02026 =
         0.02534    0.00571    0.00694    0.00788
AFIX  43
H17   2    1.094367    0.490484    0.541145    11.00000   -1.20000
AFIX   0
C18   1    1.065661    0.652637    0.651383    11.00000    0.01615    0.02402 =
         0.02558    0.00492   -0.00207    0.00198
AFIX  43
H18   2    1.101573    0.666622    0.699821    11.00000   -1.20000
AFIX   0
C19   1    1.017724    0.737767    0.673966    11.00000    0.01770    0.01905 =
         0.01756    0.00127    0.00037    0.00042
AFIX  43
H19   2    1.021198    0.809627    0.737787    11.00000   -1.20000
AFIX   0
C20   1    0.933423    0.955843    0.671868    11.00000    0.01176    0.01443 =
         0.01559    0.00063   -0.00181    0.00170
C21   1    0.919867    1.025937    0.791239    11.00000    0.01758    0.01839 =
         0.01522    0.00000   -0.00070    0.00134
AFIX  43
H21   2    0.897602    0.983246    0.861314    11.00000   -1.20000
AFIX   0
C22   1    0.939048    1.158835    0.807610    11.00000    0.02299    0.01720 =
         0.02011   -0.00348   -0.00184    0.00419
AFIX  43
H22   2    0.930492    1.205617    0.889985    11.00000   -1.20000
AFIX   0
C23   1    0.970414    1.223430    0.705245    11.00000    0.02119    0.01444 =
         0.02700   -0.00135   -0.00389   -0.00107
AFIX  43
H23   2    0.982909    1.314356    0.716956    11.00000   -1.20000
AFIX   0
C24   1    0.983569    1.154602    0.585076    11.00000    0.01804    0.01899 =
         0.02172    0.00293    0.00133   -0.00122
AFIX  43
H24   2    1.004841    1.198600    0.514189    11.00000   -1.20000
AFIX   0
C25   1    0.965494    1.021366    0.569135    11.00000    0.01584    0.01851 =
         0.01635    0.00009    0.00047    0.00057
AFIX  43
H25   2    0.975016    0.974198    0.487553    11.00000   -1.20000
AFIX   0
HKLF 4
 
REM  TS_02_103
REM R1 =  0.0295 for    4677 Fo > 4sig(Fo)  and  0.0323 for all    4959 data
REM    283 parameters refined using      1 restraints
 
END  
     
WGHT      0.0398      0.4037 

REM Instructions for potential hydrogen bonds
EQIV $1 -x+3/2, y, z+1/2
HTAB C7 O4_$1
EQIV $2 -x+3/2, y, z-1/2
HTAB C9 O5_$2
HTAB C10 O1_$1

REM Highest difference peak  0.321,  deepest hole -0.186,  1-sigma level  0.035
Q1    1   0.7740  0.2889  0.9503  11.00000  0.05    0.32
Q2    1   0.8896  0.8144  0.5913  11.00000  0.05    0.25
Q3    1   0.9212  0.8829  0.6640  11.00000  0.05    0.24
Q4    1   0.9361  0.7659  0.6255  11.00000  0.05    0.23
Q5    1   0.8999  0.7717  0.7021  11.00000  0.05    0.22
Q6    1   0.7667  0.2981  0.7721  11.00000  0.05    0.20
Q7    1   0.8400  0.8705  0.5475  11.00000  0.05    0.19
Q8    1   0.7909  0.9190  0.5052  11.00000  0.05    0.18
Q9    1   0.9467  1.0782  0.8183  11.00000  0.05    0.18
Q10   1   0.9888  0.7090  0.6486  11.00000  0.05    0.18
Q11   1   0.8624  0.9195  0.2778  11.00000  0.05    0.18
Q12   1   0.8581  0.6933  0.7419  11.00000  0.05    0.17
Q13   1   0.8072  0.4798  0.7661  11.00000  0.05    0.16
Q14   1   0.8518  0.7991  0.2399  11.00000  0.05    0.16
Q15   1   1.0568  0.5913  0.6139  11.00000  0.05    0.16
Q16   1   0.8437  0.7498  0.5640  11.00000  0.05    0.16
Q17   1   0.9828  0.5562  0.5232  11.00000  0.05    0.15
Q18   1   0.9884  0.5813  0.4959  11.00000  0.05    0.15
Q19   1   0.9301  0.9841  0.7225  11.00000  0.05    0.14
Q20   1   0.9708  1.1748  0.6432  11.00000  0.05    0.14
;

loop_
_symmetry_equiv_pos_site_id
_space_group_symop_operation_xyz
1 +X,+Y,+Z
2 1/2-X,+Y,1/2+Z
3 1/2+X,-Y,+Z
4 -X,-Y,1/2+Z

loop_
_atom_site_label
_atom_site_type_symbol
_atom_site_fract_x
_atom_site_fract_y
_atom_site_fract_z
_atom_site_U_iso_or_equiv
_atom_site_adp_type
_atom_site_occupancy
_atom_site_site_symmetry_multiplicity
_atom_site_calc_flag
_atom_site_refinement_flags
O1 O 0.78501(6) 0.64031(14) 0.51180(14) 0.0234(3) Uani 1 4 d .
O2 O 0.90510(6) 0.73248(13) 0.88113(13) 0.0191(3) Uani 1 4 d .
O3 O 0.87837(5) 0.79308(13) 0.40785(12) 0.0160(3) Uani 1 4 d .
O4 O 0.78590(5) 0.87659(13) 0.32243(13) 0.0186(3) Uani 1 4 d .
O5 O 0.71935(6) 0.96184(14) 0.46146(14) 0.0242(3) Uani 1 4 d .
N1 N 0.82411(6) 0.68933(15) 0.58946(16) 0.0155(3) Uani 1 4 d .
C1 C 0.85981(7) 0.81278(16) 0.54044(17) 0.0135(3) Uani 1 4 d .
C2 C 0.83571(8) 0.65561(18) 0.71641(19) 0.0164(3) Uani 1 4 d .
C3 C 0.88545(7) 0.73516(17) 0.76575(18) 0.0146(3) Uani 1 4 d .
C4 C 0.91234(7) 0.81259(17) 0.64362(18) 0.0133(3) Uani 1 4 d .
C5 C 0.84785(7) 0.85202(18) 0.29298(18) 0.0162(3) Uani 1 4 d .
C6 C 0.76951(8) 0.92606(18) 0.44491(19) 0.0176(3) Uani 1 4 d .
C7 C 0.81729(7) 0.93287(17) 0.55292(18) 0.0154(3) Uani 1 4 d .
C8 C 0.87726(9) 0.98347(19) 0.2517(2) 0.0209(4) Uani 1 4 d .
C9 C 0.84955(9) 0.7466(2) 0.1831(2) 0.0215(4) Uani 1 4 d .
C10 C 0.80260(8) 0.55080(18) 0.7924(2) 0.0193(4) Uani 1 4 d .
C11 C 0.82267(10) 0.4071(2) 0.7589(3) 0.0317(5) Uani 1 4 d .
C12 C 0.79245(11) 0.3027(3) 0.8504(4) 0.0492(7) Uani 1 4 d .
C13 C 0.72651(12) 0.2972(3) 0.8373(4) 0.0541(8) Uani 1 4 d .
C14 C 0.96440(7) 0.71889(17) 0.60381(17) 0.0144(3) Uani 1 4 d .
C15 C 0.95973(8) 0.60944(18) 0.51462(19) 0.0183(4) Uani 1 4 d .
C16 C 1.00829(9) 0.52578(18) 0.49098(19) 0.0205(4) Uani 1 4 d .
C17 C 1.06130(8) 0.54727(19) 0.5584(2) 0.0220(4) Uani 1 4 d .
C18 C 1.06566(8) 0.6526(2) 0.6514(2) 0.0219(4) Uani 1 4 d .
C19 C 1.01772(8) 0.73777(18) 0.67397(19) 0.0181(4) Uani 1 4 d .
C20 C 0.93342(7) 0.95584(17) 0.67187(18) 0.0139(3) Uani 1 4 d .
C21 C 0.91987(8) 1.02594(17) 0.79124(19) 0.0171(3) Uani 1 4 d .
C22 C 0.93905(8) 1.15884(18) 0.8076(2) 0.0201(4) Uani 1 4 d .
C23 C 0.97041(8) 1.22343(18) 0.7052(2) 0.0209(4) Uani 1 4 d .
C24 C 0.98357(8) 1.15460(18) 0.5851(2) 0.0196(4) Uani 1 4 d .
C25 C 0.96549(8) 1.02137(17) 0.56913(18) 0.0169(3) Uani 1 4 d .
H7A H 0.79883 0.93244 0.64459 0.0185 Uiso 1 4 calc R
H7B H 0.83971 1.01825 0.54282 0.0185 Uiso 1 4 calc R
H8A H 0.85696 1.02104 0.17182 0.0251 Uiso 1 4 calc R
H8B H 0.91885 0.96647 0.22905 0.0251 Uiso 1 4 calc R
H8C H 0.87499 1.0479 0.32749 0.0251 Uiso 1 4 calc R
H9A H 0.89077 0.72782 0.1584 0.0258 Uiso 1 4 calc R
H9B H 0.82816 0.77951 0.10263 0.0258 Uiso 1 4 calc R
H9C H 0.83082 0.66358 0.21639 0.0258 Uiso 1 4 calc R
H10A H 0.75994 0.55954 0.77106 0.0231 Uiso 1 4 calc R
H10B H 0.80761 0.56667 0.89157 0.0231 Uiso 1 4 calc R
H11A H 0.81338 0.38691 0.6622 0.0380 Uiso 1 4 calc R
H11B H 0.86609 0.40047 0.77062 0.0380 Uiso 1 4 calc R
H12A H 0.80873 0.21235 0.8287 0.0590 Uiso 1 4 calc R
H12B H 0.80255 0.32297 0.94661 0.0590 Uiso 1 4 calc R
H13A H 0.70964 0.38499 0.86226 0.0650 Uiso 1 4 calc R
H13B H 0.71084 0.22728 0.89831 0.0650 Uiso 1 4 calc R
H13C H 0.71586 0.27558 0.74279 0.0650 Uiso 1 4 calc R
H15 H 0.92325 0.59185 0.46977 0.0219 Uiso 1 4 calc R
H16 H 1.00496 0.45323 0.42792 0.0246 Uiso 1 4 calc R
H17 H 1.09437 0.49048 0.54114 0.0264 Uiso 1 4 calc R
H18 H 1.10157 0.66662 0.69982 0.0263 Uiso 1 4 calc R
H19 H 1.0212 0.80963 0.73779 0.0217 Uiso 1 4 calc R
H21 H 0.8976 0.98325 0.86131 0.0205 Uiso 1 4 calc R
H22 H 0.93049 1.20562 0.88999 0.0241 Uiso 1 4 calc R
H23 H 0.98291 1.31436 0.71696 0.0251 Uiso 1 4 calc R
H24 H 1.00484 1.1986 0.51419 0.0235 Uiso 1 4 calc R
H25 H 0.97502 0.9742 0.48755 0.0203 Uiso 1 4 calc R

loop_
_atom_site_aniso_label
_atom_site_aniso_U_11
_atom_site_aniso_U_22
_atom_site_aniso_U_33
_atom_site_aniso_U_12
_atom_site_aniso_U_13
_atom_site_aniso_U_23
O1 0.0199(6) 0.0246(7) 0.0256(7) -0.0068(5) -0.0075(5) -0.0001(6)
O2 0.0224(6) 0.0216(7) 0.0133(6) 0.0004(5) -0.0013(5) 0.0022(5)
O3 0.0156(6) 0.0215(6) 0.0110(6) 0.0038(5) -0.0003(5) 0.0014(5)
O4 0.0125(6) 0.0283(7) 0.0149(6) 0.0015(5) -0.0012(5) 0.0019(5)
O5 0.0154(6) 0.0318(7) 0.0255(7) 0.0061(5) 0.0015(5) 0.0075(6)
N1 0.0120(6) 0.0154(7) 0.0192(8) -0.0009(5) -0.0004(6) -0.0001(6)
C1 0.0129(8) 0.0146(8) 0.0128(8) 0.0002(6) 0.0008(6) -0.0001(6)
C2 0.0147(8) 0.0161(8) 0.0183(9) 0.0019(6) 0.0024(7) 0.0005(7)
C3 0.0148(8) 0.0139(8) 0.0150(8) 0.0030(6) 0.0026(6) 0.0009(6)
C4 0.0124(7) 0.0144(8) 0.0132(8) 0.0003(6) -0.0001(6) 0.0010(6)
C5 0.0132(8) 0.0219(9) 0.0135(8) 0.0018(7) -0.0005(7) 0.0022(7)
C6 0.0168(8) 0.0177(8) 0.0184(9) 0.0010(6) 0.0010(7) 0.0051(7)
C7 0.0138(8) 0.0169(8) 0.0156(8) 0.0030(6) 0.0009(7) -0.0001(7)
C8 0.0195(9) 0.0225(9) 0.0208(9) 0.0001(7) 0.0034(7) 0.0047(7)
C9 0.0222(9) 0.0277(10) 0.0145(8) -0.0006(7) -0.0022(7) -0.0026(7)
C10 0.0169(8) 0.0174(8) 0.0235(10) -0.0013(7) 0.0031(7) 0.0039(7)
C11 0.0258(10) 0.0186(9) 0.0506(14) 0.0008(8) 0.0078(9) 0.0048(9)
C12 0.0352(13) 0.0251(12) 0.087(2) -0.0010(10) 0.0084(14) 0.0207(13)
C13 0.0372(13) 0.0377(14) 0.087(2) -0.0131(11) 0.0031(14) 0.0117(14)
C14 0.0147(8) 0.0146(8) 0.0138(8) 0.0009(6) 0.0026(6) 0.0028(6)
C15 0.0200(9) 0.0155(8) 0.0193(9) 0.0008(7) -0.0013(7) 0.0016(7)
C16 0.0255(10) 0.0146(8) 0.0214(10) 0.0043(7) 0.0045(7) 0.0011(7)
C17 0.0205(9) 0.0203(9) 0.0253(10) 0.0079(7) 0.0069(8) 0.0057(8)
C18 0.0162(8) 0.0240(9) 0.0256(10) 0.0020(7) -0.0021(7) 0.0049(7)
C19 0.0177(9) 0.0191(9) 0.0176(9) 0.0004(7) 0.0004(7) 0.0013(7)
C20 0.0118(7) 0.0144(8) 0.0156(8) 0.0017(6) -0.0018(6) 0.0006(6)
C21 0.0176(8) 0.0184(8) 0.0152(8) 0.0013(7) -0.0007(7) 0.0000(7)
C22 0.0230(9) 0.0172(8) 0.0201(9) 0.0042(7) -0.0018(7) -0.0035(7)
C23 0.0212(9) 0.0144(8) 0.0270(10) -0.0011(7) -0.0039(8) -0.0014(7)
C24 0.0180(8) 0.0190(9) 0.0217(9) -0.0012(7) 0.0013(7) 0.0029(7)
C25 0.0158(8) 0.0185(8) 0.0164(9) 0.0006(6) 0.0005(7) 0.0001(7)

loop_
_atom_type_symbol
_atom_type_description
_atom_type_scat_dispersion_real
_atom_type_scat_dispersion_imag
_atom_type_scat_source
C C 0.0033 0.0016
;
International Tables for Crystallography
(Vol. C, Tables 4.2.6.8 and 6.1.1.4)
;
H H 0.0000 0.0000
;
International Tables for Crystallography
(Vol. C, Table 6.1.1.4)
;
N N 0.0061 0.0033
;
International Tables for Crystallography
(Vol. C, Tables 4.2.6.8 and 6.1.1.4)
;
O O 0.0106 0.0060
;
International Tables for Crystallography
(Vol. C, Tables 4.2.6.8 and 6.1.1.4)
;

loop_
_geom_angle_atom_site_label_1
_geom_angle_atom_site_label_2
_geom_angle_atom_site_label_3
_geom_angle
_geom_angle_publ_flag
C1 O3 C5 122.14(13) yes
C5 O4 C6 120.23(13) yes
O1 N1 C1 118.90(14) yes
O1 N1 C2 127.74(15) yes
C1 N1 C2 113.07(14) yes
O3 C1 N1 109.92(13) yes
O3 C1 C4 112.27(13) yes
O3 C1 C7 112.05(14) yes
N1 C1 C4 101.28(12) yes
N1 C1 C7 105.18(12) yes
C4 C1 C7 115.24(13) yes
N1 C2 C3 109.33(15) yes
N1 C2 C10 123.60(16) yes
C3 C2 C10 127.06(17) yes
O2 C3 C2 125.43(16) yes
O2 C3 C4 125.98(15) yes
C2 C3 C4 108.36(14) yes
C1 C4 C3 101.72(12) yes
C1 C4 C14 114.59(14) yes
C1 C4 C20 110.81(13) yes
C3 C4 C14 101.35(13) yes
C3 C4 C20 116.40(14) yes
C14 C4 C20 111.49(13) yes
O3 C5 O4 111.97(13) yes
O3 C5 C8 110.22(14) yes
O3 C5 C9 105.44(14) yes
O4 C5 C8 109.42(14) yes
O4 C5 C9 106.51(14) yes
C8 C5 C9 113.23(15) yes
O4 C6 O5 119.19(17) yes
O4 C6 C7 116.26(15) yes
O5 C6 C7 124.55(17) yes
C1 C7 C6 110.91(14) yes
C2 C10 C11 113.21(17) yes
C10 C11 C12 111.7(2) yes
C11 C12 C13 114.8(2) yes
C4 C14 C15 124.42(15) yes
C4 C14 C19 116.78(15) yes
C15 C14 C19 118.43(16) yes
C14 C15 C16 120.36(16) yes
C15 C16 C17 120.71(17) yes
C16 C17 C18 119.33(17) yes
C17 C18 C19 120.30(17) yes
C14 C19 C18 120.78(17) yes
C4 C20 C21 123.22(15) yes
C4 C20 C25 117.60(15) yes
C21 C20 C25 119.10(15) yes
C20 C21 C22 119.86(17) yes
C21 C22 C23 120.77(17) yes
C22 C23 C24 119.72(17) yes
C23 C24 C25 119.79(17) yes
C20 C25 C24 120.75(16) yes
C1 C7 H7A 109.450 no
C1 C7 H7B 109.450 no
C6 C7 H7A 109.468 no
C6 C7 H7B 109.465 no
H7A C7 H7B 108.049 no
C5 C8 H8A 109.477 no
C5 C8 H8B 109.474 no
C5 C8 H8C 109.468 no
H8A C8 H8B 109.476 no
H8A C8 H8C 109.470 no
H8B C8 H8C 109.463 no
C5 C9 H9A 109.472 no
C5 C9 H9B 109.466 no
C5 C9 H9C 109.467 no
H9A C9 H9B 109.475 no
H9A C9 H9C 109.480 no
H9B C9 H9C 109.467 no
C2 C10 H10A 108.933 no
C2 C10 H10B 108.933 no
C11 C10 H10A 108.937 no
C11 C10 H10B 108.941 no
H10A C10 H10B 107.749 no
C10 C11 H11A 109.274 no
C10 C11 H11B 109.278 no
C12 C11 H11A 109.275 no
C12 C11 H11B 109.277 no
H11A C11 H11B 107.941 no
C11 C12 H12A 108.569 no
C11 C12 H12B 108.566 no
C13 C12 H12A 108.567 no
C13 C12 H12B 108.566 no
H12A C12 H12B 107.548 no
C12 C13 H13A 109.471 no
C12 C13 H13B 109.475 no
C12 C13 H13C 109.471 no
H13A C13 H13B 109.471 no
H13A C13 H13C 109.468 no
H13B C13 H13C 109.471 no
C14 C15 H15 119.816 no
C16 C15 H15 119.819 no
C15 C16 H16 119.639 no
C17 C16 H16 119.649 no
C16 C17 H17 120.332 no
C18 C17 H17 120.340 no
C17 C18 H18 119.849 no
C19 C18 H18 119.854 no
C14 C19 H19 119.618 no
C18 C19 H19 119.599 no
C20 C21 H21 120.065 no
C22 C21 H21 120.074 no
C21 C22 H22 119.611 no
C23 C22 H22 119.623 no
C22 C23 H23 120.136 no
C24 C23 H23 120.143 no
C23 C24 H24 120.108 no
C25 C24 H24 120.106 no
C20 C25 H25 119.628 no
C24 C25 H25 119.622 no

loop_
_geom_bond_atom_site_label_1
_geom_bond_atom_site_label_2
_geom_bond_distance
_geom_bond_publ_flag
O1 N1 1.263(2) yes
O2 C3 1.214(2) yes
O3 C1 1.378(2) yes
O3 C5 1.443(2) yes
O4 C5 1.450(2) yes
O4 C6 1.347(2) yes
O5 C6 1.198(2) yes
N1 C1 1.541(2) yes
N1 C2 1.314(2) yes
C1 C4 1.559(2) yes
C1 C7 1.533(2) yes
C2 C3 1.455(2) yes
C2 C10 1.480(3) yes
C3 C4 1.545(2) yes
C4 C14 1.548(2) yes
C4 C20 1.521(2) yes
C5 C8 1.516(3) yes
C5 C9 1.499(3) yes
C6 C7 1.513(2) yes
C10 C11 1.529(3) yes
C11 C12 1.528(4) yes
C12 C13 1.496(4) yes
C14 C15 1.395(2) yes
C14 C19 1.399(2) yes
C15 C16 1.394(3) yes
C16 C17 1.384(3) yes
C17 C18 1.388(3) yes
C18 C19 1.390(3) yes
C20 C21 1.393(3) yes
C20 C25 1.399(2) yes
C21 C22 1.394(2) yes
C22 C23 1.384(3) yes
C23 C24 1.392(3) yes
C24 C25 1.389(2) yes
C7 H7A 0.990 no
C7 H7B 0.990 no
C8 H8A 0.980 no
C8 H8B 0.980 no
C8 H8C 0.980 no
C9 H9A 0.980 no
C9 H9B 0.980 no
C9 H9C 0.980 no
C10 H10A 0.990 no
C10 H10B 0.990 no
C11 H11A 0.990 no
C11 H11B 0.990 no
C12 H12A 0.990 no
C12 H12B 0.990 no
C13 H13A 0.980 no
C13 H13B 0.980 no
C13 H13C 0.980 no
C15 H15 0.950 no
C16 H16 0.950 no
C17 H17 0.950 no
C18 H18 0.950 no
C19 H19 0.950 no
C21 H21 0.950 no
C22 H22 0.950 no
C23 H23 0.950 no
C24 H24 0.950 no
C25 H25 0.950 no

loop_
_geom_contact_atom_site_label_1
_geom_contact_atom_site_label_2
_geom_contact_distance
_geom_contact_publ_flag
_geom_contact_site_symmetry_2
O1 O3 2.7877(18) no .
O1 O4 2.9845(19) no .
O1 O5 3.545(2) no .
O1 C3 3.495(2) no .
O1 C4 3.585(2) no .
O1 C5 3.316(2) no .
O1 C6 2.924(2) no .
O1 C7 3.013(2) no .
O1 C10 2.915(2) no .
O1 C11 3.451(3) no .
O2 N1 3.419(2) no .
O2 C1 3.579(2) no .
O2 C10 3.058(2) no .
O2 C14 3.031(2) no .
O2 C19 3.255(2) no .
O2 C20 3.081(2) no .
O2 C21 3.053(2) no .
O3 C2 3.451(2) no .
O3 C3 3.555(2) no .
O3 C6 2.813(2) no .
O3 C14 2.828(2) no .
O3 C15 2.788(2) no .
O3 C20 3.290(2) no .
O3 C25 3.387(2) no .
O4 N1 3.319(2) no .
O4 C1 2.783(2) no .
O5 C1 3.584(2) no .
O5 C5 3.512(2) no .
N1 C5 3.363(2) no .
N1 C6 3.002(2) no .
N1 C11 3.249(3) no .
N1 C14 3.186(2) no .
N1 C15 3.248(2) no .
C1 C8 3.318(3) no .
C1 C9 3.568(3) no .
C1 C15 3.035(2) no .
C1 C21 3.511(2) no .
C1 C25 3.169(2) no .
C2 C7 3.204(2) no .
C2 C14 3.172(2) no .
C2 C15 3.459(3) no .
C3 C7 3.247(2) no .
C3 C11 3.544(3) no .
C3 C15 3.227(3) no .
C3 C19 3.121(2) no .
C3 C21 2.991(2) no .
C5 C7 2.756(2) no .
C6 C8 3.135(3) no .
C7 C8 3.285(3) no .
C7 C20 2.880(2) no .
C7 C21 3.416(2) no .
C7 C25 3.465(2) no .
C10 C13 3.074(3) no .
C14 C17 2.806(2) no .
C14 C25 3.013(2) no .
C15 C18 2.776(3) no .
C16 C19 2.767(3) no .
C19 C20 2.878(2) no .
C19 C25 3.213(2) no .
C20 C23 2.796(2) no .
C21 C24 2.787(3) no .
C22 C25 2.768(3) no .
O1 C10 3.052(2) no 2_654
O2 C9 3.215(2) no 1_556
O2 C16 3.394(2) no 4_765
O2 C17 3.355(2) no 4_765
O2 C24 3.401(2) no 4_775
O4 C7 3.565(2) no 2_654
O5 C8 3.590(2) no 2_655
O5 C9 3.416(2) no 2_655
O5 C12 3.554(3) no 2_664
C7 O4 3.565(2) no 2_655
C8 O5 3.590(2) no 2_654
C9 O2 3.215(2) no 1_554
C9 O5 3.416(2) no 2_654
C10 O1 3.052(2) no 2_655
C12 O5 3.554(3) no 2_645
C16 O2 3.394(2) no 4_764
C17 O2 3.355(2) no 4_764
C24 O2 3.401(2) no 4_774
O1 H7A 3.1853 no .
O1 H9C 3.0812 no .
O1 H10A 2.7215 no .
O1 H11A 2.9780 no .
O1 H15 3.1866 no .
O2 H10B 2.7485 no .
O2 H11B 3.5697 no .
O2 H19 3.0715 no .
O2 H21 2.4949 no .
O3 H7A 3.2414 no .
O3 H7B 2.7341 no .
O3 H8A 3.2659 no .
O3 H8B 2.6166 no .
O3 H8C 2.6427 no .
O3 H9A 2.5424 no .
O3 H9B 3.2000 no .
O3 H9C 2.5124 no .
O3 H15 2.3155 no .
O3 H25 2.9309 no .
O4 H7A 3.2164 no .
O4 H7B 2.8464 no .
O4 H8A 2.6070 no .
O4 H8B 3.2634 no .
O4 H8C 2.6321 no .
O4 H9A 3.2190 no .
O4 H9B 2.5433 no .
O4 H9C 2.5597 no .
O5 H7A 2.5545 no .
O5 H7B 2.8881 no .
N1 H7A 2.5309 no .
N1 H7B 3.3057 no .
N1 H10A 2.6296 no .
N1 H10B 3.2196 no .
N1 H11A 3.0859 no .
N1 H11B 3.4955 no .
N1 H15 2.7059 no .
C1 H8C 3.1433 no .
C1 H9C 3.5609 no .
C1 H15 2.7043 no .
C1 H25 3.0976 no .
C2 H7A 2.9485 no .
C2 H11A 2.7581 no .
C2 H11B 2.6698 no .
C2 H15 3.1850 no .
C3 H7A 3.0082 no .
C3 H10A 3.3263 no .
C3 H10B 2.7187 no .
C3 H11B 3.3412 no .
C3 H15 3.3381 no .
C3 H19 3.1662 no .
C3 H21 2.6417 no .
C4 H7A 2.8255 no .
C4 H7B 2.7945 no .
C4 H15 2.7805 no .
C4 H19 2.6269 no .
C4 H21 2.7401 no .
C4 H25 2.6267 no .
C5 H7B 2.9541 no .
C5 H15 3.5395 no .
C6 H8A 3.4554 no .
C6 H8C 2.9078 no .
C7 H8C 2.8052 no .
C7 H21 3.5584 no .
C8 H7B 2.9946 no .
C8 H9A 2.7070 no .
C8 H9B 2.7268 no .
C8 H9C 3.3528 no .
C8 H25 3.1973 no .
C9 H8A 2.7232 no .
C9 H8B 2.7181 no .
C9 H8C 3.3497 no .
C10 H12A 3.3709 no .
C10 H12B 2.7135 no .
C10 H13A 2.7515 no .
C10 H13C 3.3904 no .
C11 H13A 2.7558 no .
C11 H13B 3.3784 no .
C11 H13C 2.7461 no .
C12 H10A 2.7573 no .
C12 H10B 2.6652 no .
C13 H10A 2.7809 no .
C13 H10B 3.2792 no .
C13 H11A 2.7535 no .
C13 H11B 3.3789 no .
C14 H16 3.2739 no .
C14 H18 3.2796 no .
C14 H25 2.7816 no .
C15 H17 3.2721 no .
C15 H19 3.2604 no .
C16 H18 3.2507 no .
C17 H15 3.2674 no .
C17 H19 3.2633 no .
C18 H16 3.2502 no .
C19 H15 3.2619 no .
C19 H17 3.2680 no .
C19 H25 3.1206 no .
C20 H7A 3.0613 no .
C20 H7B 2.5419 no .
C20 H19 2.5384 no .
C20 H22 3.2676 no .
C20 H24 3.2802 no .
C21 H7A 3.2245 no .
C21 H7B 3.0339 no .
C21 H19 3.1776 no .
C21 H23 3.2717 no .
C21 H25 3.2650 no .
C22 H24 3.2591 no .
C23 H21 3.2698 no .
C23 H25 3.2617 no .
C24 H7B 3.5435 no .
C24 H22 3.2573 no .
C25 H7B 2.8536 no .
C25 H8B 3.5352 no .
C25 H8C 3.1384 no .
C25 H19 2.9501 no .
C25 H21 3.2684 no .
C25 H23 3.2646 no .
H7A H21 3.1204 no .
H7B H8B 3.5919 no .
H7B H8C 2.2734 no .
H7B H21 3.3999 no .
H7B H25 3.1351 no .
H8A H9A 3.0034 no .
H8A H9B 2.5682 no .
H8B H9A 2.5414 no .
H8B H9B 3.0256 no .
H8B H9C 3.5993 no .
H8B H25 2.8329 no .
H8C H9A 3.5920 no .
H8C H25 2.8455 no .
H9A H15 3.4129 no .
H9C H15 3.3200 no .
H10A H11A 2.3479 no .
H10A H11B 2.8687 no .
H10A H12B 3.0599 no .
H10A H13A 2.2523 no .
H10A H13C 2.9941 no .
H10B H11A 2.8683 no .
H10B H11B 2.4195 no .
H10B H12A 3.5601 no .
H10B H12B 2.4738 no .
H10B H13A 2.8660 no .
H11A H12A 2.3778 no .
H11A H12B 2.8668 no .
H11A H13A 3.0549 no .
H11A H13C 2.5867 no .
H11B H12A 2.3385 no .
H11B H12B 2.3706 no .
H12A H13A 2.8353 no .
H12A H13B 2.3190 no .
H12A H13C 2.3456 no .
H12B H13A 2.3378 no .
H12B H13B 2.3267 no .
H12B H13C 2.8356 no .
H15 H16 2.3362 no .
H16 H17 2.3337 no .
H17 H18 2.3409 no .
H18 H19 2.3320 no .
H19 H21 3.4948 no .
H19 H25 3.1220 no .
H21 H22 2.3396 no .
H22 H23 2.3307 no .
H23 H24 2.3455 no .
H24 H25 2.3352 no .
O1 H9B 3.0375 no 2_655
O1 H9C 3.3039 no 2_655
O1 H10A 2.6886 no 2_654
O1 H10B 2.5093 no 2_654
O1 H13A 2.9229 no 2_654
O2 H9A 2.7350 no 1_556
O2 H9B 2.8185 no 1_556
O2 H16 2.7779 no 4_765
O2 H17 2.7063 no 4_765
O2 H24 2.5107 no 4_775
O4 H7A 2.6464 no 2_654
O4 H10A 3.3421 no 2_654
O4 H13B 3.5498 no 2_664
O5 H7A 3.1438 no 2_654
O5 H8A 2.7495 no 2_655
O5 H9B 2.5138 no 2_655
O5 H12A 2.8703 no 2_664
O5 H13B 3.1257 no 2_664
O5 H21 2.8264 no 2_654
N1 H9B 3.5565 no 2_655
C3 H9B 3.5711 no 1_556
C3 H16 3.4826 no 4_765
C3 H17 3.5309 no 4_765
C3 H24 3.5346 no 4_775
C6 H7A 3.3224 no 2_654
C6 H9B 3.0592 no 2_655
C6 H12A 3.5280 no 2_664
C6 H13B 3.0481 no 2_664
C7 H13B 3.3444 no 2_664
C8 H13B 3.4417 no 2_664
C8 H13C 3.5763 no 2_664
C8 H18 3.5323 no 4_774
C8 H19 3.0779 no 4_774
C9 H10A 3.2076 no 2_654
C9 H10B 3.4955 no 1_554
C9 H17 3.0070 no 4_764
C10 H9C 3.2995 no 2_655
C10 H17 3.3938 no 4_765
C11 H17 3.4904 no 4_765
C11 H22 3.3995 no 1_545
C12 H22 3.2864 no 1_545
C13 H8C 3.3693 no 2_645
C13 H11A 3.4241 no 2_655
C13 H18 3.1480 no 3_465
C14 H22 3.2531 no 4_774
C15 H22 3.3153 no 4_774
C15 H23 3.5676 no 1_545
C15 H23 3.2781 no 4_774
C16 H22 3.1554 no 4_774
C16 H23 3.0990 no 1_545
C16 H23 3.1215 no 4_774
C16 H24 3.2467 no 1_545
C17 H9A 3.0892 no 4_765
C17 H9C 3.5622 no 4_765
C17 H10B 3.5653 no 4_764
C17 H11B 3.3015 no 4_764
C17 H12B 3.5084 no 4_764
C17 H22 2.9553 no 4_774
C17 H23 3.2957 no 1_545
C18 H12B 3.5980 no 4_764
C18 H13C 3.5807 no 3_565
C18 H16 3.3133 no 4_765
C18 H22 2.9203 no 4_774
C19 H8B 3.3032 no 4_775
C19 H8C 3.5546 no 4_775
C19 H16 3.1655 no 4_765
C19 H22 3.0688 no 4_774
C19 H24 3.4290 no 4_775
C20 H8B 3.4706 no 4_775
C21 H12A 3.1373 no 1_565
C21 H24 3.5494 no 4_775
C21 H25 3.0554 no 4_775
C22 H8B 3.5266 no 4_775
C22 H11B 2.9268 no 1_565
C22 H12A 2.9987 no 1_565
C22 H25 2.9339 no 4_775
C23 H8B 3.1378 no 4_775
C23 H9A 3.2063 no 4_775
C23 H11B 3.0057 no 1_565
C24 H8B 2.8782 no 4_775
C24 H9A 3.1511 no 4_775
C24 H16 3.3669 no 1_565
C24 H19 3.4212 no 4_774
C25 H8B 3.0489 no 4_775
H7A O4 2.6464 no 2_655
H7A O5 3.1438 no 2_655
H7A C6 3.3224 no 2_655
H7A H9B 3.2697 no 2_655
H7A H12A 3.3127 no 1_565
H7B H12A 3.4667 no 1_565
H7B H13B 2.7543 no 2_664
H8A O5 2.7495 no 2_654
H8A H13B 3.3811 no 2_664
H8A H13C 3.0878 no 2_664
H8A H18 3.2414 no 4_774
H8A H19 3.2868 no 4_774
H8A H21 3.1985 no 1_554
H8B C19 3.3032 no 4_774
H8B C20 3.4706 no 4_774
H8B C22 3.5266 no 4_774
H8B C23 3.1378 no 4_774
H8B C24 2.8782 no 4_774
H8B C25 3.0489 no 4_774
H8B H19 2.5983 no 4_774
H8B H23 3.5586 no 4_774
H8B H24 3.1731 no 4_774
H8B H25 3.4188 no 4_774
H8C C13 3.3693 no 2_664
H8C C19 3.5546 no 4_774
H8C H13B 2.7189 no 2_664
H8C H13C 3.1587 no 2_664
H8C H18 3.1345 no 4_774
H8C H19 2.8741 no 4_774
H9A O2 2.7350 no 1_554
H9A C17 3.0892 no 4_764
H9A C23 3.2063 no 4_774
H9A C24 3.1511 no 4_774
H9A H10B 3.5919 no 1_554
H9A H17 2.4695 no 4_764
H9A H23 2.9408 no 4_774
H9A H24 2.8438 no 4_774
H9B O1 3.0375 no 2_654
H9B O2 2.8185 no 1_554
H9B O5 2.5138 no 2_654
H9B N1 3.5565 no 2_654
H9B C3 3.5711 no 1_554
H9B C6 3.0592 no 2_654
H9B H7A 3.2697 no 2_654
H9B H10A 3.3795 no 2_654
H9B H10B 2.9874 no 1_554
H9B H17 3.2503 no 4_764
H9B H21 3.4802 no 1_554
H9C O1 3.3039 no 2_654
H9C C10 3.2995 no 2_654
H9C C17 3.5622 no 4_764
H9C H10A 2.3562 no 2_654
H9C H10B 3.3636 no 1_554
H9C H13A 3.2368 no 2_654
H9C H17 2.8507 no 4_764
H10A O1 2.6886 no 2_655
H10A O4 3.3421 no 2_655
H10A C9 3.2076 no 2_655
H10A H9B 3.3795 no 2_655
H10A H9C 2.3562 no 2_655
H10B O1 2.5093 no 2_655
H10B C9 3.4955 no 1_556
H10B C17 3.5653 no 4_765
H10B H9A 3.5919 no 1_556
H10B H9B 2.9874 no 1_556
H10B H9C 3.3636 no 1_556
H10B H17 2.7147 no 4_765
H11A C13 3.4241 no 2_654
H11A H12B 3.4232 no 2_654
H11A H13A 2.9832 no 2_654
H11A H13B 3.0780 no 2_654
H11B C17 3.3015 no 4_765
H11B C22 2.9268 no 1_545
H11B C23 3.0057 no 1_545
H11B H16 3.5996 no 4_765
H11B H17 2.9969 no 4_765
H11B H22 2.6836 no 1_545
H11B H23 2.8228 no 1_545
H12A O5 2.8703 no 2_645
H12A C6 3.5280 no 2_645
H12A C21 3.1373 no 1_545
H12A C22 2.9987 no 1_545
H12A H7A 3.3127 no 1_545
H12A H7B 3.4667 no 1_545
H12A H21 3.0452 no 1_545
H12A H22 2.8165 no 1_545
H12B C17 3.5084 no 4_765
H12B C18 3.5980 no 4_765
H12B H11A 3.4232 no 2_655
H12B H13C 2.9676 no 2_655
H12B H17 3.1127 no 4_765
H12B H18 3.2943 no 4_765
H12B H22 3.1641 no 1_545
H13A O1 2.9229 no 2_655
H13A H9C 3.2368 no 2_655
H13A H11A 2.9832 no 2_655
H13A H18 2.9586 no 3_465
H13B O4 3.5498 no 2_645
H13B O5 3.1257 no 2_645
H13B C6 3.0481 no 2_645
H13B C7 3.3444 no 2_645
H13B C8 3.4417 no 2_645
H13B H7B 2.7543 no 2_645
H13B H8A 3.3811 no 2_645
H13B H8C 2.7189 no 2_645
H13B H11A 3.0780 no 2_655
H13B H18 3.3130 no 3_465
H13C C8 3.5763 no 2_645
H13C C18 3.5807 no 3_465
H13C H8A 3.0878 no 2_645
H13C H8C 3.1587 no 2_645
H13C H12B 2.9676 no 2_654
H13C H18 2.6780 no 3_465
H15 H23 3.3891 no 4_774
H16 O2 2.7779 no 4_764
H16 C3 3.4826 no 4_764
H16 C18 3.3133 no 4_764
H16 C19 3.1655 no 4_764
H16 C24 3.3669 no 1_545
H16 H11B 3.5996 no 4_764
H16 H18 3.4914 no 4_764
H16 H19 3.2531 no 4_764
H16 H23 3.1858 no 1_545
H16 H23 3.1037 no 4_774
H16 H24 2.6577 no 1_545
H17 O2 2.7063 no 4_764
H17 C3 3.5309 no 4_764
H17 C9 3.0070 no 4_765
H17 C10 3.3938 no 4_764
H17 C11 3.4904 no 4_764
H17 H9A 2.4695 no 4_765
H17 H9B 3.2503 no 4_765
H17 H9C 2.8507 no 4_765
H17 H10B 2.7147 no 4_764
H17 H11B 2.9969 no 4_764
H17 H12B 3.1127 no 4_764
H17 H22 3.3987 no 4_774
H17 H23 3.5134 no 1_545
H17 H24 3.5361 no 1_545
H18 C8 3.5323 no 4_775
H18 C13 3.1480 no 3_565
H18 H8A 3.2414 no 4_775
H18 H8C 3.1345 no 4_775
H18 H12B 3.2943 no 4_764
H18 H13A 2.9586 no 3_565
H18 H13B 3.3130 no 3_565
H18 H13C 2.6780 no 3_565
H18 H16 3.4914 no 4_765
H18 H22 3.3660 no 4_774
H19 C8 3.0779 no 4_775
H19 C24 3.4212 no 4_775
H19 H8A 3.2868 no 4_775
H19 H8B 2.5983 no 4_775
H19 H8C 2.8741 no 4_775
H19 H16 3.2531 no 4_765
H19 H22 3.5799 no 4_774
H19 H24 2.7713 no 4_775
H19 H25 3.2506 no 4_775
H21 O5 2.8264 no 2_655
H21 H8A 3.1985 no 1_556
H21 H9B 3.4802 no 1_556
H21 H12A 3.0452 no 1_565
H21 H24 3.2154 no 4_775
H21 H25 3.1604 no 4_775
H22 C11 3.3995 no 1_565
H22 C12 3.2864 no 1_565
H22 C14 3.2531 no 4_775
H22 C15 3.3153 no 4_775
H22 C16 3.1554 no 4_775
H22 C17 2.9553 no 4_775
H22 C18 2.9203 no 4_775
H22 C19 3.0688 no 4_775
H22 H11B 2.6836 no 1_565
H22 H12A 2.8165 no 1_565
H22 H12B 3.1641 no 1_565
H22 H17 3.3987 no 4_775
H22 H18 3.3660 no 4_775
H22 H19 3.5799 no 4_775
H22 H25 2.9389 no 4_775
H23 C15 3.5676 no 1_565
H23 C15 3.2781 no 4_775
H23 C16 3.0990 no 1_565
H23 C16 3.1215 no 4_775
H23 C17 3.2957 no 1_565
H23 H8B 3.5586 no 4_775
H23 H9A 2.9408 no 4_775
H23 H11B 2.8228 no 1_565
H23 H15 3.3891 no 4_775
H23 H16 3.1858 no 1_565
H23 H16 3.1037 no 4_775
H23 H17 3.5134 no 1_565
H24 O2 2.5107 no 4_774
H24 C3 3.5346 no 4_774
H24 C16 3.2467 no 1_565
H24 C19 3.4290 no 4_774
H24 C21 3.5494 no 4_774
H24 H8B 3.1731 no 4_775
H24 H9A 2.8438 no 4_775
H24 H16 2.6577 no 1_565
H24 H17 3.5361 no 1_565
H24 H19 2.7713 no 4_774
H24 H21 3.2154 no 4_774
H25 C21 3.0554 no 4_774
H25 C22 2.9339 no 4_774
H25 H8B 3.4188 no 4_775
H25 H19 3.2506 no 4_774
H25 H21 3.1604 no 4_774
H25 H22 2.9389 no 4_774

loop_
_geom_torsion_atom_site_label_1
_geom_torsion_atom_site_label_2
_geom_torsion_atom_site_label_3
_geom_torsion_atom_site_label_4
_geom_torsion
_geom_torsion_publ_flag
C1 O3 C5 O4 -26.3(2) no
C1 O3 C5 C8 95.75(15) no
C1 O3 C5 C9 -141.73(13) no
C5 O3 C1 N1 99.55(15) no
C5 O3 C1 C4 -148.53(12) no
C5 O3 C1 C7 -17.01(19) no
C5 O4 C6 O5 170.56(14) no
C5 O4 C6 C7 -9.1(2) no
C6 O4 C5 O3 41.0(2) no
C6 O4 C5 C8 -81.45(17) no
C6 O4 C5 C9 155.82(13) no
O1 N1 C1 O3 -45.82(18) no
O1 N1 C1 C4 -164.72(12) no
O1 N1 C1 C7 74.97(16) no
O1 N1 C2 C3 178.36(14) no
O1 N1 C2 C10 -0.8(3) no
C1 N1 C2 C3 -7.95(18) no
C1 N1 C2 C10 172.88(13) no
C2 N1 C1 O3 139.88(14) no
C2 N1 C1 C4 20.98(16) no
C2 N1 C1 C7 -99.33(15) no
O3 C1 C4 C3 -140.76(12) no
O3 C1 C4 C14 -32.35(18) no
O3 C1 C4 C20 94.86(15) no
O3 C1 C7 C6 47.78(17) no
N1 C1 C4 C3 -23.57(13) no
N1 C1 C4 C14 84.85(14) no
N1 C1 C4 C20 -147.94(11) no
N1 C1 C7 C6 -71.61(15) no
C4 C1 C7 C6 177.78(12) no
C7 C1 C4 C3 89.34(14) no
C7 C1 C4 C14 -162.25(12) no
C7 C1 C4 C20 -35.04(18) no
N1 C2 C3 O2 176.24(15) no
N1 C2 C3 C4 -9.02(18) no
N1 C2 C10 C11 80.5(2) no
C3 C2 C10 C11 -98.5(2) no
C10 C2 C3 O2 -4.6(3) no
C10 C2 C3 C4 170.12(15) no
O2 C3 C4 C1 -164.17(15) no
O2 C3 C4 C14 77.47(19) no
O2 C3 C4 C20 -43.6(2) no
C2 C3 C4 C1 21.12(16) no
C2 C3 C4 C14 -97.24(14) no
C2 C3 C4 C20 141.65(13) no
C1 C4 C14 C15 -21.6(2) no
C1 C4 C14 C19 165.56(12) no
C1 C4 C20 C21 103.41(16) no
C1 C4 C20 C25 -73.37(17) no
C3 C4 C14 C15 87.07(17) no
C3 C4 C14 C19 -85.81(15) no
C3 C4 C20 C21 -12.1(2) no
C3 C4 C20 C25 171.09(12) no
C14 C4 C20 C21 -127.69(15) no
C14 C4 C20 C25 55.53(18) no
C20 C4 C14 C15 -148.43(14) no
C20 C4 C14 C19 38.69(19) no
O4 C6 C7 C1 -35.41(19) no
O5 C6 C7 C1 144.98(16) no
C2 C10 C11 C12 173.69(15) no
C10 C11 C12 C13 61.8(3) no
C4 C14 C15 C16 -176.21(14) no
C4 C14 C19 C18 175.79(13) no
C15 C14 C19 C18 2.5(2) no
C19 C14 C15 C16 -3.4(2) no
C14 C15 C16 C17 1.9(3) no
C15 C16 C17 C18 0.6(3) no
C16 C17 C18 C19 -1.6(3) no
C17 C18 C19 C14 0.1(3) no
C4 C20 C21 C22 -177.70(13) no
C4 C20 C25 C24 176.74(13) no
C21 C20 C25 C24 -0.2(2) no
C25 C20 C21 C22 -1.0(2) no
C20 C21 C22 C23 1.4(3) no
C21 C22 C23 C24 -0.7(3) no
C22 C23 C24 C25 -0.4(3) no
C23 C24 C25 C20 0.9(3) no
